data_4126297
loop_
_publ_author_name
'Gu, Lianghu'
'Wolf, Lawrence M.'
'Zieli\'nski, Adam'
'Thiel, Walter'
'Alcarazo, Manuel'

_publ_section_title
;
 \a-Dicationic Chelating Phosphines: Synthesis and Application to the
 Hydroarylation of Dienes.
;
_journal_issue 13
_journal_name_full 'Journal of the American Chemical Society'
_journal_page_first 4948
_journal_page_last 4953
_journal_paper_doi 10.1021/jacs.7b01441
_journal_volume 139
_journal_year 2017
_chemical_compound_source acetonitrile
_chemical_formula_moiety 'C38 H45 Cl N5 P2 Rh, 2(B F4)'
_chemical_formula_sum 'C38 H45 B2 Cl F8 N5 P2 Rh'
_chemical_formula_weight 945.71
_space_group_crystal_system monoclinic
_space_group_IT_number 14
_space_group_name_Hall '-P 2yn'
_space_group_name_H-M_alt 'P 1 21/n 1'
_symmetry_cell_setting monoclinic
_symmetry_Int_Tables_number 14
_symmetry_space_group_name_Hall '-P 2yn'
_symmetry_space_group_name_H-M 'P 1 21/n 1'
_atom_sites_solution_hydrogens geom
_atom_sites_solution_primary direct
_atom_sites_solution_secondary difmap
_audit_block_code GUN-GB-207
_audit_creation_date 2014-06-03
_audit_creation_method
;
Olex2 1.2
(compiled 2014.03.20 svn.r2914 for OlexSys, GUI svn.r4816)
;
_cell_angle_alpha 90
_cell_angle_beta 91.115(2)
_cell_angle_gamma 90
_cell_formula_units_Z 4
_cell_length_a 17.7583(18)
_cell_length_b 12.1947(12)
_cell_length_c 18.3067(18)
_cell_measurement_reflns_used 9942
_cell_measurement_temperature 100
_cell_measurement_theta_max 26.5444
_cell_measurement_theta_min 2.7828
_cell_volume 3963.7(7)
_computing_cell_refinement 'SAINT software (Bruker AXS, 2004)'
_computing_data_collection 'APEX2 (Bruker AXS, 2005-2013)'
_computing_data_reduction 'SAINT software (Bruker AXS, 2004)'
_computing_molecular_graphics 'DIAMOND (Crystal Impact GbR, 1997-2012)'
_computing_publication_material 'Olex2 (Dolomanov et al., 2009)'
_computing_structure_refinement 'SHELXL (G. M. Sheldrick, 2013)'
_computing_structure_solution 'SHELXS (G. M. Sheldrick, 2013)'
_diffrn_ambient_temperature 100
_diffrn_detector_area_resol_mean 66.67
_diffrn_measured_fraction_theta_full 1.000
_diffrn_measured_fraction_theta_max 0.996
_diffrn_measurement_device_type 'Bruker-AXS Kappa Mach3 APEX-II'
_diffrn_measurement_method 'CCD \f- and \w-scans'
_diffrn_radiation_monochromator 'Incoatec Helios mirrors'
_diffrn_radiation_type Mo-K\a
_diffrn_radiation_wavelength 0.71073
_diffrn_reflns_av_R_equivalents 0.0750
_diffrn_reflns_av_unetI/netI 0.0373
_diffrn_reflns_Laue_measured_fraction_full 1.000
_diffrn_reflns_Laue_measured_fraction_max 0.996
_diffrn_reflns_limit_h_max 22
_diffrn_reflns_limit_h_min -22
_diffrn_reflns_limit_k_max 15
_diffrn_reflns_limit_k_min -15
_diffrn_reflns_limit_l_max 23
_diffrn_reflns_limit_l_min -23
_diffrn_reflns_number 76406
_diffrn_reflns_point_group_measured_fraction_full 1.000
_diffrn_reflns_point_group_measured_fraction_max 0.996
_diffrn_reflns_theta_full 25.242
_diffrn_reflns_theta_max 26.818
_diffrn_reflns_theta_min 1.582
_diffrn_source 1\mS
_diffrn_standards_number 0
_exptl_absorpt_coefficient_mu 0.654
_exptl_absorpt_correction_T_max 0.99404
_exptl_absorpt_correction_T_min 0.87475
_exptl_absorpt_correction_type gaussian
_exptl_absorpt_process_details 'SADABS (Bruker AXS, 2012)'
_exptl_crystal_colour yellow
_exptl_crystal_density_diffrn 1.585
_exptl_crystal_description needle
_exptl_crystal_F_000 1928
_exptl_crystal_size_max 0.34
_exptl_crystal_size_mid 0.10
_exptl_crystal_size_min 0.03
_refine_diff_density_max 0.790
_refine_diff_density_min -0.863
_refine_diff_density_rms 0.277
_refine_ls_extinction_method none
_refine_ls_goodness_of_fit_ref 1.138
_refine_ls_hydrogen_treatment constr
_refine_ls_matrix_type full
_refine_ls_number_parameters 521
_refine_ls_number_reflns 8461
_refine_ls_number_restraints 0
_refine_ls_restrained_S_all 1.138
_refine_ls_R_factor_all 0.0517
_refine_ls_R_factor_gt 0.0332
_refine_ls_shift/su_max 0.001
_refine_ls_shift/su_mean 0.000
_refine_ls_structure_factor_coef Fsqd
_refine_ls_weighting_details 'w=1/[\s^2^(Fo^2^)+(0.0604P)^2^+1.9141P] where P=(Fo^2^+2Fc^2^)/3'
_refine_ls_weighting_scheme calc
_refine_ls_wR_factor_gt 0.0890
_refine_ls_wR_factor_ref 0.1114
_reflns_Friedel_coverage 0.000
_reflns_number_gt 6803
_reflns_number_total 8461
_reflns_threshold_expression 'I > 2\s(I)'
_cod_data_source_file ja7b01441_si_006.cif
_cod_data_source_block 8794sadabs
_cod_depositor_comments
;
The following automatic conversions were performed:

'_symmetry_cell_setting' value 'MONOCLINIC' changed to 'monoclinic'
according to
/home/data/users/saulius/crontab/automatic-downloads/rss-feeds/ACS/lib/dictionaries/cif_core.dic
dictionary named 'cif_core.dic' version 2.4.2 from 2011-04-26.

Automatic conversion script
Id: cif_fix_values 4973 2017-02-22 13:04:09Z antanas 

 Adding full bibliography for 4126295--4126297.cif.
;
_cod_original_sg_symbol_Hall '-p 2yn'
_cod_original_sg_symbol_H-M P21/n
_cod_database_code 4126297
_shelx_space_group_comment
;
The symmetry employed for this shelxl refinement is uniquely defined
by the following loop, which should always be used as a source of
symmetry information in preference to the above space-group names.
They are only intended as comments.
;
_shelx_estimated_absorpt_t_max 0.993
_shelx_estimated_absorpt_t_min 0.792
_olex2_refinement_description
;
1. Fixed Uiso
 At 1.2 times of:
  All C(H) groups, All C(H,H) groups
 At 1.5 times of:
  All C(H,H,H) groups
2.a Secondary CH2 refined with riding coordinates:
 C2(H2A,H2B), C3(H3A,H3B), C7(H7A,H7B), C8(H8A,H8B)
2.b Aromatic/amide H refined with riding coordinates:
 C12(H12), C13(H13), C14(H14), C19(H19), C20(H20), C21(H21), C26(H26),
 C27(H27), C28(H28), C29(H29), C30(H30), C32(H32), C33(H33), C34(H34), C35(H35),
  C36(H36)
2.c Idealised Me refined as rotating group:
 C4(H4A,H4B,H4C), C5(H5A,H5B,H5C), C9(H9A,H9B,H9C), C10(H10A,H10B,H10C),
 C23(H23A,H23B,H23C), C24(H24A,H24B,H24C), C38(H38A,H38B,H38C)
;
_shelxl_version_number 2014-3

loop_
_space_group_symop_operation_xyz
'x, y, z'
'-x+1/2, y+1/2, -z+1/2'
'-x, -y, -z'
'x-1/2, -y-1/2, z-1/2'

loop_
_atom_site_label
_atom_site_type_symbol
_atom_site_fract_x
_atom_site_fract_y
_atom_site_fract_z
_atom_site_U_iso_or_equiv
_atom_site_adp_type
_atom_site_occupancy
_atom_site_site_symmetry_order
_atom_site_calc_flag
_atom_site_refinement_flags_posn
Rh1 Rh 0.44619(2) -0.01710(2) 0.69652(2) 0.01178(8) Uani 1 1 d .
Cl1 Cl 0.31405(4) -0.04737(6) 0.68842(5) 0.01854(17) Uani 1 1 d .
P1 P 0.42491(4) 0.15405(6) 0.71864(4) 0.01027(16) Uani 1 1 d .
P2 P 0.57121(4) 0.00389(6) 0.70332(4) 0.01217(16) Uani 1 1 d .
F5 F 0.27480(13) 0.0228(2) 0.95173(14) 0.0524(7) Uani 1 1 d .
F6 F 0.18954(12) -0.04358(16) 0.86992(11) 0.0293(5) Uani 1 1 d .
F7 F 0.15948(15) 0.0960(2) 0.94460(13) 0.0470(7) Uani 1 1 d .
F8 F 0.17549(14) -0.07437(18) 0.99135(11) 0.0377(6) Uani 1 1 d .
N1 N 0.40727(14) 0.3057(2) 0.83475(13) 0.0134(5) Uani 1 1 d .
N2 N 0.42593(14) 0.1366(2) 0.87284(14) 0.0146(5) Uani 1 1 d .
N3 N 0.26884(13) 0.2144(2) 0.72351(14) 0.0131(5) Uani 1 1 d .
N4 N 0.31264(14) 0.1975(2) 0.61256(14) 0.0150(5) Uani 1 1 d .
N5 N 0.45716(15) -0.1818(2) 0.67437(15) 0.0184(6) Uani 1 1 d .
C1 C 0.41795(16) 0.2020(2) 0.81591(16) 0.0120(6) Uani 1 1 d .
C2 C 0.4041(2) 0.3152(3) 0.91534(17) 0.0216(7) Uani 1 1 d .
H2A H 0.3536 0.3394 0.9308 0.026 Uiso 1 1 calc R
H2B H 0.4423 0.3675 0.9343 0.026 Uiso 1 1 calc R
C3 C 0.42082(19) 0.1993(3) 0.94160(17) 0.0196(7) Uani 1 1 d .
H3A H 0.4688 0.1964 0.9699 0.024 Uiso 1 1 calc R
H3B H 0.3798 0.1711 0.9722 0.024 Uiso 1 1 calc R
C4 C 0.38489(17) 0.4003(2) 0.79017(18) 0.0163(6) Uani 1 1 d .
H4A H 0.3308 0.4134 0.7952 0.024 Uiso 1 1 calc GR
H4B H 0.3959 0.3855 0.7388 0.024 Uiso 1 1 calc GR
H4C H 0.4130 0.4651 0.8067 0.024 Uiso 1 1 calc GR
C5 C 0.43684(18) 0.0182(3) 0.87788(18) 0.0182(7) Uani 1 1 d .
H5A H 0.4435 -0.0121 0.8288 0.027 Uiso 1 1 calc GR
H5B H 0.3927 -0.0154 0.9000 0.027 Uiso 1 1 calc GR
H5C H 0.4817 0.0025 0.9081 0.027 Uiso 1 1 calc GR
C6 C 0.32807(16) 0.1911(2) 0.68337(16) 0.0126(6) Uani 1 1 d .
C7 C 0.20435(18) 0.2463(3) 0.67553(18) 0.0223(7) Uani 1 1 d .
H7A H 0.1931 0.3255 0.6801 0.027 Uiso 1 1 calc R
H7B H 0.1587 0.2037 0.6872 0.027 Uiso 1 1 calc R
C8 C 0.23177(17) 0.2190(3) 0.59953(18) 0.0202(7) Uani 1 1 d .
H8A H 0.2058 0.1535 0.5794 0.024 Uiso 1 1 calc R
H8B H 0.2240 0.2814 0.5656 0.024 Uiso 1 1 calc R
C9 C 0.25435(17) 0.1822(3) 0.79902(17) 0.0176(7) Uani 1 1 d .
H9A H 0.2610 0.2459 0.8312 0.026 Uiso 1 1 calc GR
H9B H 0.2897 0.1244 0.8140 0.026 Uiso 1 1 calc GR
H9C H 0.2027 0.1549 0.8024 0.026 Uiso 1 1 calc GR
C10 C 0.35498(19) 0.1512(3) 0.55240(17) 0.0199(7) Uani 1 1 d .
H10A H 0.4041 0.1256 0.5707 0.030 Uiso 1 1 calc GR
H10B H 0.3622 0.2074 0.5150 0.030 Uiso 1 1 calc GR
H10C H 0.3270 0.0893 0.5311 0.030 Uiso 1 1 calc GR
C11 C 0.48874(16) 0.2578(2) 0.68180(16) 0.0122(6) Uani 1 1 d .
C12 C 0.46821(18) 0.3189(2) 0.61963(16) 0.0146(6) Uani 1 1 d .
H12 H 0.4174 0.3194 0.6025 0.017 Uiso 1 1 calc R
C13 C 0.52208(18) 0.3782(3) 0.58335(17) 0.0179(7) Uani 1 1 d .
H13 H 0.5085 0.4173 0.5402 0.021 Uiso 1 1 calc R
C14 C 0.59572(18) 0.3811(2) 0.60953(18) 0.0177(7) Uani 1 1 d .
H14 H 0.6325 0.4212 0.5836 0.021 Uiso 1 1 calc R
C15 C 0.61636(17) 0.3262(2) 0.67316(17) 0.0151(6) Uani 1 1 d .
C16 C 0.56274(16) 0.2624(2) 0.70970(16) 0.0125(6) Uani 1 1 d .
C17 C 0.58704(15) 0.2045(2) 0.77901(16) 0.0123(6) Uani 1 1 d .
C18 C 0.60187(16) 0.0903(2) 0.78065(17) 0.0133(6) Uani 1 1 d .
C19 C 0.63088(17) 0.0430(3) 0.84461(17) 0.0160(6) Uani 1 1 d .
H19 H 0.6432 -0.0328 0.8451 0.019 Uiso 1 1 calc R
C20 C 0.64196(18) 0.1046(3) 0.90718(18) 0.0196(7) Uani 1 1 d .
H20 H 0.6612 0.0710 0.9505 0.023 Uiso 1 1 calc R
C21 C 0.62493(17) 0.2154(3) 0.90649(17) 0.0187(7) Uani 1 1 d .
H21 H 0.6307 0.2568 0.9502 0.022 Uiso 1 1 calc R
C22 C 0.59949(16) 0.2672(3) 0.84279(17) 0.0159(6) Uani 1 1 d .
C23 C 0.69689(18) 0.3353(3) 0.7004(2) 0.0211(7) Uani 1 1 d .
H23A H 0.7007 0.3934 0.7372 0.032 Uiso 1 1 calc GR
H23B H 0.7295 0.3530 0.6595 0.032 Uiso 1 1 calc GR
H23C H 0.7128 0.2654 0.7222 0.032 Uiso 1 1 calc GR
C24 C 0.58754(19) 0.3898(3) 0.8451(2) 0.0219(7) Uani 1 1 d .
H24A H 0.6359 0.4272 0.8392 0.033 Uiso 1 1 calc GR
H24B H 0.5661 0.4103 0.8921 0.033 Uiso 1 1 calc GR
H24C H 0.5528 0.4115 0.8054 0.033 Uiso 1 1 calc GR
C25 C 0.61763(16) -0.1302(2) 0.71275(17) 0.0148(6) Uani 1 1 d .
C26 C 0.60141(17) -0.1998(3) 0.77093(18) 0.0167(6) Uani 1 1 d .
H26 H 0.5730 -0.1734 0.8107 0.020 Uiso 1 1 calc R
C27 C 0.62682(18) -0.3077(3) 0.77080(19) 0.0213(7) Uani 1 1 d .
H27 H 0.6170 -0.3538 0.8113 0.026 Uiso 1 1 calc R
C28 C 0.66599(19) -0.3482(3) 0.7125(2) 0.0235(8) Uani 1 1 d .
H28 H 0.6824 -0.4223 0.7127 0.028 Uiso 1 1 calc R
C29 C 0.68142(19) -0.2811(3) 0.6539(2) 0.0236(7) Uani 1 1 d .
H29 H 0.7079 -0.3093 0.6134 0.028 Uiso 1 1 calc R
C30 C 0.65818(18) -0.1726(3) 0.65431(18) 0.0177(7) Uani 1 1 d .
H30 H 0.6699 -0.1264 0.6144 0.021 Uiso 1 1 calc R
C31 C 0.61950(17) 0.0634(2) 0.62567(17) 0.0157(6) Uani 1 1 d .
C32 C 0.57976(19) 0.0843(3) 0.56075(17) 0.0189(7) Uani 1 1 d .
H32 H 0.5276 0.0674 0.5569 0.023 Uiso 1 1 calc R
C33 C 0.6164(2) 0.1295(3) 0.50193(19) 0.0285(8) Uani 1 1 d .
H33 H 0.5891 0.1443 0.4579 0.034 Uiso 1 1 calc R
C34 C 0.6918(2) 0.1530(3) 0.5069(2) 0.0313(9) Uani 1 1 d .
H34 H 0.7162 0.1855 0.4665 0.038 Uiso 1 1 calc R
C35 C 0.7325(2) 0.1299(3) 0.5699(2) 0.0266(8) Uani 1 1 d .
H35 H 0.7851 0.1437 0.5724 0.032 Uiso 1 1 calc R
C36 C 0.69617(18) 0.0863(3) 0.62967(19) 0.0204(7) Uani 1 1 d .
H36 H 0.7238 0.0719 0.6736 0.025 Uiso 1 1 calc R
C37 C 0.46426(18) -0.2740(3) 0.66900(18) 0.0202(7) Uani 1 1 d .
C38 C 0.4765(2) -0.3913(3) 0.6627(2) 0.0288(8) Uani 1 1 d .
H38A H 0.5154 -0.4052 0.6266 0.043 Uiso 1 1 calc GR
H38B H 0.4295 -0.4270 0.6470 0.043 Uiso 1 1 calc GR
H38C H 0.4929 -0.4208 0.7102 0.043 Uiso 1 1 calc GR
B2 B 0.1998(2) -0.0002(3) 0.9401(2) 0.0199(8) Uani 1 1 d .
F1 F 0.55189(11) 0.66290(19) 0.92734(11) 0.0338(5) Uani 1 1 d .
F2 F 0.46494(11) 0.63208(17) 0.83694(11) 0.0289(5) Uani 1 1 d .
F3 F 0.45070(13) 0.77560(17) 0.91401(12) 0.0367(5) Uani 1 1 d .
F4 F 0.43497(14) 0.6036(2) 0.95526(14) 0.0467(6) Uani 1 1 d .
B1 B 0.4758(2) 0.6679(3) 0.9089(2) 0.0218(8) Uani 1 1 d .

loop_
_atom_site_aniso_label
_atom_site_aniso_U_11
_atom_site_aniso_U_22
_atom_site_aniso_U_33
_atom_site_aniso_U_23
_atom_site_aniso_U_13
_atom_site_aniso_U_12
Rh1 0.01304(13) 0.00766(12) 0.01455(13) -0.00091(9) -0.00227(9) 0.00027(8)
Cl1 0.0144(4) 0.0130(3) 0.0282(4) -0.0001(3) -0.0028(3) -0.0025(3)
P1 0.0109(3) 0.0082(3) 0.0117(4) 0.0002(3) -0.0022(3) 0.0003(3)
P2 0.0128(4) 0.0098(4) 0.0138(4) -0.0002(3) -0.0010(3) 0.0015(3)
F5 0.0267(12) 0.088(2) 0.0419(15) 0.0167(14) -0.0118(11) -0.0167(13)
F6 0.0469(13) 0.0218(10) 0.0194(10) -0.0025(8) 0.0025(9) -0.0045(9)
F7 0.0711(18) 0.0387(14) 0.0311(13) -0.0050(11) -0.0050(12) 0.0281(12)
F8 0.0593(15) 0.0321(12) 0.0218(11) 0.0044(10) 0.0072(10) -0.0135(11)
N1 0.0169(13) 0.0106(12) 0.0127(13) -0.0007(10) -0.0003(10) 0.0015(10)
N2 0.0177(13) 0.0137(13) 0.0123(13) 0.0013(10) -0.0007(10) 0.0002(10)
N3 0.0093(12) 0.0127(12) 0.0171(13) 0.0002(10) -0.0040(10) 0.0023(9)
N4 0.0158(13) 0.0132(13) 0.0157(14) -0.0023(10) -0.0053(10) 0.0016(10)
N5 0.0208(14) 0.0128(14) 0.0213(15) -0.0017(11) -0.0061(11) 0.0013(10)
C1 0.0098(13) 0.0141(14) 0.0119(15) -0.0006(12) -0.0021(11) -0.0016(11)
C2 0.0299(18) 0.0216(17) 0.0133(16) -0.0033(13) 0.0026(13) -0.0020(14)
C3 0.0269(17) 0.0206(16) 0.0114(16) -0.0035(13) -0.0008(13) -0.0025(13)
C4 0.0180(15) 0.0099(14) 0.0208(17) -0.0004(12) -0.0016(13) 0.0039(11)
C5 0.0221(16) 0.0133(15) 0.0193(17) 0.0054(13) -0.0011(13) -0.0004(12)
C6 0.0147(14) 0.0071(13) 0.0157(15) -0.0003(12) -0.0046(12) 0.0015(11)
C7 0.0158(16) 0.0288(18) 0.0220(18) -0.0015(15) -0.0073(13) 0.0049(13)
C8 0.0156(15) 0.0220(17) 0.0227(18) 0.0008(14) -0.0102(13) 0.0004(13)
C9 0.0134(15) 0.0194(16) 0.0199(17) 0.0033(13) 0.0030(12) -0.0004(12)
C10 0.0268(17) 0.0194(16) 0.0134(16) -0.0038(13) -0.0025(13) 0.0023(13)
C11 0.0154(14) 0.0070(13) 0.0142(15) -0.0006(11) 0.0024(12) 0.0010(11)
C12 0.0197(15) 0.0104(14) 0.0135(15) -0.0013(12) -0.0013(12) 0.0013(11)
C13 0.0281(17) 0.0133(15) 0.0123(16) 0.0029(12) 0.0010(13) 0.0023(13)
C14 0.0213(16) 0.0109(14) 0.0214(17) 0.0004(13) 0.0076(13) -0.0022(12)
C15 0.0167(15) 0.0086(14) 0.0200(16) -0.0003(12) 0.0010(12) 0.0013(11)
C16 0.0155(14) 0.0085(13) 0.0136(15) -0.0027(11) 0.0000(12) 0.0021(11)
C17 0.0087(13) 0.0131(14) 0.0151(15) 0.0006(12) -0.0011(11) -0.0019(11)
C18 0.0116(14) 0.0127(14) 0.0154(16) 0.0008(12) 0.0002(11) -0.0015(11)
C19 0.0140(15) 0.0145(15) 0.0195(17) 0.0023(13) -0.0023(12) 0.0007(12)
C20 0.0191(16) 0.0224(17) 0.0171(17) 0.0043(13) -0.0047(13) -0.0037(13)
C21 0.0176(16) 0.0242(17) 0.0142(16) -0.0044(13) -0.0019(12) -0.0044(13)
C22 0.0125(14) 0.0149(15) 0.0202(16) -0.0004(13) -0.0004(12) -0.0022(11)
C23 0.0169(16) 0.0167(16) 0.0298(19) 0.0032(14) 0.0015(14) -0.0024(13)
C24 0.0234(17) 0.0159(16) 0.0261(18) -0.0045(14) -0.0034(14) -0.0002(13)
C25 0.0123(14) 0.0127(14) 0.0192(16) 0.0010(12) -0.0042(12) 0.0015(11)
C26 0.0150(15) 0.0145(15) 0.0206(17) 0.0008(13) -0.0016(12) 0.0016(12)
C27 0.0214(17) 0.0154(16) 0.0267(19) 0.0048(14) -0.0055(14) -0.0015(13)
C28 0.0225(17) 0.0136(16) 0.034(2) -0.0034(14) -0.0079(15) 0.0046(13)
C29 0.0204(17) 0.0232(18) 0.0273(19) -0.0085(15) 0.0002(14) 0.0048(13)
C30 0.0194(16) 0.0175(16) 0.0160(16) -0.0010(13) -0.0020(12) 0.0019(12)
C31 0.0218(16) 0.0103(14) 0.0152(16) -0.0028(12) 0.0035(13) 0.0032(12)
C32 0.0225(16) 0.0175(16) 0.0167(17) -0.0050(13) 0.0010(13) 0.0050(13)
C33 0.046(2) 0.0248(18) 0.0150(17) 0.0018(14) 0.0017(16) 0.0119(16)
C34 0.046(2) 0.0245(19) 0.024(2) 0.0030(16) 0.0165(17) 0.0017(16)
C35 0.0254(18) 0.0270(19) 0.028(2) -0.0015(16) 0.0095(15) -0.0046(15)
C36 0.0209(16) 0.0202(16) 0.0202(17) -0.0002(14) 0.0001(13) -0.0005(13)
C37 0.0197(16) 0.0199(18) 0.0208(17) -0.0031(14) -0.0054(13) -0.0022(13)
C38 0.032(2) 0.0156(17) 0.039(2) -0.0077(15) -0.0090(17) 0.0007(14)
B2 0.0213(18) 0.0187(19) 0.0195(19) 0.0026(15) -0.0012(15) -0.0004(14)
F1 0.0248(11) 0.0523(14) 0.0240(11) -0.0084(10) -0.0069(9) 0.0078(10)
F2 0.0252(11) 0.0329(11) 0.0283(11) -0.0135(9) -0.0065(9) -0.0027(9)
F3 0.0488(14) 0.0209(11) 0.0400(13) -0.0095(10) -0.0140(11) 0.0087(10)
F4 0.0460(14) 0.0469(15) 0.0478(15) 0.0203(12) 0.0169(12) 0.0015(12)
B1 0.0242(19) 0.0206(19) 0.020(2) -0.0015(16) -0.0030(15) 0.0031(15)

loop_
_atom_type_symbol
_atom_type_description
_atom_type_scat_dispersion_real
_atom_type_scat_dispersion_imag
_atom_type_scat_source
C C 0.0033 0.0016 'International Tables Vol C Tables 4.2.6.8 and 6.1.1.4'
H H 0.0000 0.0000 'International Tables Vol C Tables 4.2.6.8 and 6.1.1.4'
B B 0.0013 0.0007 'International Tables Vol C Tables 4.2.6.8 and 6.1.1.4'
Cl Cl 0.1484 0.1585 'International Tables Vol C Tables 4.2.6.8 and 6.1.1.4'
F F 0.0171 0.0103 'International Tables Vol C Tables 4.2.6.8 and 6.1.1.4'
N N 0.0061 0.0033 'International Tables Vol C Tables 4.2.6.8 and 6.1.1.4'
P P 0.1023 0.0942 'International Tables Vol C Tables 4.2.6.8 and 6.1.1.4'
Rh Rh -1.1178 0.9187 'International Tables Vol C Tables 4.2.6.8 and 6.1.1.4'

loop_
_exptl_crystal_face_index_h
_exptl_crystal_face_index_k
_exptl_crystal_face_index_l
_exptl_crystal_face_perp_dist
0.00 0.00 -1.00 0.0150
0.00 0.00 1.00 0.0150
-1.00 2.00 0.00 0.1700
1.00 -2.00 0.00 0.1700
1.00 0.00 -1.00 0.0050
-1.00 0.00 1.00 0.0050

loop_
_geom_angle_atom_site_label_1
_geom_angle_atom_site_label_2
_geom_angle_atom_site_label_3
_geom_angle
P1 Rh1 Cl1 89.17(3)
P1 Rh1 P2 93.22(3)
P2 Rh1 Cl1 177.61(3)
N5 Rh1 Cl1 86.17(8)
N5 Rh1 P1 175.34(8)
N5 Rh1 P2 91.44(8)
C1 P1 Rh1 119.53(10)
C6 P1 Rh1 109.26(9)
C6 P1 C1 100.02(13)
C11 P1 Rh1 119.04(10)
C11 P1 C1 100.71(13)
C11 P1 C6 105.99(13)
C18 P2 Rh1 112.79(10)
C25 P2 Rh1 110.27(10)
C25 P2 C18 108.19(14)
C31 P2 Rh1 118.90(11)
C31 P2 C18 103.59(14)
C31 P2 C25 102.16(14)
C1 N1 C2 110.0(2)
C1 N1 C4 130.2(3)
C4 N1 C2 118.6(2)
C1 N2 C3 110.7(2)
C1 N2 C5 131.4(3)
C5 N2 C3 118.0(2)
C6 N3 C7 109.9(2)
C6 N3 C9 128.5(2)
C9 N3 C7 118.8(2)
C6 N4 C8 110.6(3)
C6 N4 C10 128.1(3)
C10 N4 C8 117.5(2)
C37 N5 Rh1 173.6(3)
N1 C1 P1 123.7(2)
N2 C1 P1 123.5(2)
N2 C1 N1 112.7(3)
N1 C2 C3 103.4(2)
N2 C3 C2 103.1(2)
N3 C6 P1 126.3(2)
N4 C6 P1 121.4(2)
N4 C6 N3 112.3(3)
N3 C7 C8 103.1(2)
N4 C8 C7 102.7(2)
C12 C11 P1 120.8(2)
C16 C11 P1 118.4(2)
C16 C11 C12 120.1(3)
C13 C12 C11 119.8(3)
C12 C13 C14 120.4(3)
C13 C14 C15 120.7(3)
C14 C15 C16 119.7(3)
C14 C15 C23 118.4(3)
C16 C15 C23 121.9(3)
C11 C16 C15 119.1(3)
C11 C16 C17 122.6(3)
C15 C16 C17 118.2(3)
C18 C17 C16 121.9(3)
C22 C17 C16 118.7(3)
C22 C17 C18 119.3(3)
C17 C18 P2 119.6(2)
C19 C18 P2 120.6(2)
C19 C18 C17 119.3(3)
C20 C19 C18 121.1(3)
C19 C20 C21 119.7(3)
C20 C21 C22 121.1(3)
C17 C22 C24 122.6(3)
C21 C22 C17 119.4(3)
C21 C22 C24 118.0(3)
C26 C25 P2 120.9(2)
C26 C25 C30 118.4(3)
C30 C25 P2 119.5(2)
C27 C26 C25 120.1(3)
C28 C27 C26 120.7(3)
C27 C28 C29 120.0(3)
C28 C29 C30 119.8(3)
C29 C30 C25 120.9(3)
C32 C31 P2 119.9(2)
C36 C31 P2 120.9(2)
C36 C31 C32 119.2(3)
C33 C32 C31 119.9(3)
C34 C33 C32 120.4(3)
C33 C34 C35 120.5(3)
C34 C35 C36 119.6(3)
C35 C36 C31 120.4(3)
N5 C37 C38 177.7(4)
F5 B2 F6 109.2(3)
F5 B2 F7 108.7(3)
F5 B2 F8 110.1(3)
F7 B2 F6 108.6(3)
F7 B2 F8 110.4(3)
F8 B2 F6 109.9(3)
F1 B1 F2 109.3(3)
F1 B1 F3 109.7(3)
F3 B1 F2 108.7(3)
F4 B1 F1 110.4(3)
F4 B1 F2 109.9(3)
F4 B1 F3 108.9(3)

loop_
_geom_bond_atom_site_label_1
_geom_bond_atom_site_label_2
_geom_bond_distance
Rh1 Cl1 2.3773(8)
Rh1 P1 2.1608(8)
Rh1 P2 2.2358(8)
Rh1 N5 2.059(3)
P1 C1 1.881(3)
P1 C6 1.880(3)
P1 C11 1.836(3)
P2 C18 1.839(3)
P2 C25 1.838(3)
P2 C31 1.825(3)
F5 B2 1.373(4)
F6 B2 1.398(4)
F7 B2 1.378(4)
F8 B2 1.378(4)
N1 C1 1.325(4)
N1 C2 1.482(4)
N1 C4 1.463(4)
N2 C1 1.318(4)
N2 C3 1.477(4)
N2 C5 1.460(4)
N3 C6 1.326(4)
N3 C7 1.482(4)
N3 C9 1.464(4)
N4 C6 1.322(4)
N4 C8 1.475(4)
N4 C10 1.459(4)
N5 C37 1.136(4)
C2 C3 1.520(5)
C7 C8 1.520(5)
C11 C12 1.402(4)
C11 C16 1.402(4)
C12 C13 1.380(4)
C13 C14 1.385(5)
C14 C15 1.387(4)
C15 C16 1.408(4)
C15 C23 1.509(4)
C16 C17 1.508(4)
C17 C18 1.417(4)
C17 C22 1.409(4)
C18 C19 1.395(4)
C19 C20 1.380(4)
C20 C21 1.385(5)
C21 C22 1.394(4)
C22 C24 1.512(4)
C25 C26 1.396(4)
C25 C30 1.400(4)
C26 C27 1.391(4)
C27 C28 1.376(5)
C28 C29 1.381(5)
C29 C30 1.386(5)
C31 C32 1.394(4)
C31 C36 1.390(4)
C32 C33 1.384(5)
C33 C34 1.371(6)
C34 C35 1.379(5)
C35 C36 1.387(5)
C37 C38 1.451(5)
F1 B1 1.388(4)
F2 B1 1.398(4)
F3 B1 1.391(4)
F4 B1 1.372(5)
